data_7205406
loop_
_publ_author_name
'Saha, Rajat'
'Biswas, Susobhan'
'Mostafa, Golam'

_publ_section_title
;
 pH-Triggered construction of NLO active CMOFs: change in
 supramolecular assembly, water clusters, helical architectures and
 their properties
;
_journal_issue 3
_journal_name_full CrystEngComm
_journal_page_first 1018
_journal_paper_doi 10.1039/c0ce00505c
_journal_volume 13
_journal_year 2011
_chemical_formula_moiety C7H7CoNO6,H2O
_chemical_formula_sum 'C7 H9 Co N O7'
_chemical_formula_weight 278.08
_chemical_name_systematic
;
?
;
_space_group_IT_number 19
_symmetry_cell_setting orthorhombic
_symmetry_Int_Tables_number 19
_symmetry_space_group_name_Hall 'P 2ac 2ab'
_symmetry_space_group_name_H-M 'P 21 21 21'
_atom_sites_solution_hydrogens mixed
_atom_sites_solution_primary direct
_atom_sites_solution_secondary difmap
_audit_creation_method SHELXL-97
_cell_angle_alpha 90.00
_cell_angle_beta 90.00
_cell_angle_gamma 90.00
_cell_formula_units_Z 4
_cell_length_a 9.39530(10)
_cell_length_b 7.34220(10)
_cell_length_c 13.9495(2)
_cell_measurement_reflns_used 1753
_cell_measurement_temperature 295(2)
_cell_measurement_theta_max 25.34
_cell_measurement_theta_min 2.61
_cell_volume 962.27(2)
_computing_cell_refinement 'Bruker SMART'
_computing_data_collection 'Bruker SMART'
_computing_data_reduction 'Bruker SHELXTL'
_computing_molecular_graphics 'Ortep-3 for windows (Farrugia, 1997)'
_computing_publication_material 'Platon99 (Spek, 1999)'
_computing_structure_refinement 'SHELXL-97 (Sheldrick, 1997)'
_computing_structure_solution 'SHELXS-97 (Sheldrick, 1997)'
_diffrn_ambient_temperature 295(2)
_diffrn_measured_fraction_theta_full 0.997
_diffrn_measured_fraction_theta_max 0.998
_diffrn_radiation_monochromator graphite
_diffrn_radiation_source 'fine-focus sealed tube'
_diffrn_radiation_type MoK\a
_diffrn_radiation_wavelength 0.71073
_diffrn_reflns_av_R_equivalents 0.0336
_diffrn_reflns_av_sigmaI/netI 0.0303
_diffrn_reflns_limit_h_max 11
_diffrn_reflns_limit_h_min -11
_diffrn_reflns_limit_k_max 8
_diffrn_reflns_limit_k_min -8
_diffrn_reflns_limit_l_max 16
_diffrn_reflns_limit_l_min -16
_diffrn_reflns_number 7279
_diffrn_reflns_theta_full 25.34
_diffrn_reflns_theta_max 25.34
_diffrn_reflns_theta_min 2.61
_exptl_absorpt_coefficient_mu 1.805
_exptl_absorpt_correction_T_max 0.763
_exptl_absorpt_correction_T_min 0.690
_exptl_absorpt_correction_type empirical
_exptl_crystal_colour Pink
_exptl_crystal_density_diffrn 1.919
_exptl_crystal_density_method 'not measured'
_exptl_crystal_description Block
_exptl_crystal_F_000 564
_exptl_crystal_size_max 0.20
_exptl_crystal_size_mid 0.17
_exptl_crystal_size_min 0.15
_refine_diff_density_max 0.410
_refine_diff_density_min -0.456
_refine_diff_density_rms 0.080
_refine_ls_abs_structure_details 'Flack H D (1983), Acta Cryst. A39, 876-881'
_refine_ls_abs_structure_Flack 0.04(2)
_refine_ls_extinction_method none
_refine_ls_goodness_of_fit_ref 1.113
_refine_ls_hydrogen_treatment nonref
_refine_ls_matrix_type full
_refine_ls_number_parameters 145
_refine_ls_number_reflns 1753
_refine_ls_number_restraints 0
_refine_ls_restrained_S_all 1.113
_refine_ls_R_factor_all 0.0295
_refine_ls_R_factor_gt 0.0281
_refine_ls_shift/su_max 0.001
_refine_ls_shift/su_mean 0.000
_refine_ls_structure_factor_coef Fsqd
_refine_ls_weighting_details 'calc w=1/[\s^2^(Fo^2^)+(0.0406P)^2^+0.5602P] where P=(Fo^2^+2Fc^2^)/3'
_refine_ls_weighting_scheme calc
_refine_ls_wR_factor_gt 0.0724
_refine_ls_wR_factor_ref 0.0746
_reflns_number_gt 1694
_reflns_number_total 1753
_reflns_threshold_expression >2sigma(I)
_cod_data_source_file C0CE00505C.TXT
_cod_data_source_block shelxl
_cod_depositor_comments
;
The following automatic conversions were performed:
'_symmetry_cell_setting' value 'Orthorhombic' changed to 'orthorhombic'
according to '/home/saulius/struct/CIF-dictionaries/cif_core.dic'
dictionary named 'cif_core.dic' version 2.4.1 from 2010-06-29.

Automatic conversion script
Id: cif_fix_enum 1555 2011-01-17 13:19:09Z saulius 
;
_cod_original_formula_sum C7H9CoNO7
_cod_database_code 7205406

loop_
_symmetry_equiv_pos_as_xyz
'x, y, z'
'-x+1/2, -y, z+1/2'
'x+1/2, -y+1/2, -z'
'-x, y+1/2, -z+1/2'

loop_
_atom_site_label
_atom_site_type_symbol
_atom_site_fract_x
_atom_site_fract_y
_atom_site_fract_z
_atom_site_U_iso_or_equiv
_atom_site_adp_type
_atom_site_occupancy
_atom_site_symmetry_multiplicity
_atom_site_calc_flag
_atom_site_refinement_flags
_atom_site_disorder_assembly
_atom_site_disorder_group
Co1 Co 0.35505(4) 0.65189(5) 0.51478(3) 0.01798(14) Uani 1 1 d . . .
O1W O 0.2721(3) 0.8855(3) 0.4575(2) 0.0319(6) Uani 1 1 d . . .
H1W1 H 0.1844 0.9168 0.4569 0.038 Uiso 1 1 d R . .
H2W1 H 0.3172 0.9720 0.4858 0.038 Uiso 1 1 d R . .
O1 O 0.2084(2) 0.6728(3) 0.62467(17) 0.0241(5) Uani 1 1 d . . .
O3 O 0.6972(2) 0.0002(3) 0.56574(19) 0.0254(6) Uani 1 1 d . . .
O4 O 0.5285(2) -0.2108(3) 0.58424(18) 0.0231(5) Uani 1 1 d . . .
O2 O 0.0820(3) 0.5135(4) 0.72942(19) 0.0302(6) Uani 1 1 d . . .
O3W O 0.3351(4) 0.1831(4) 0.3621(2) 0.0529(8) Uani 1 1 d . . .
H1W3 H 0.3478 0.0691 0.3559 0.063 Uiso 1 1 d R . .
H2W3 H 0.2724 0.2153 0.3215 0.063 Uiso 1 1 d R . .
O2W O 0.4953(2) 0.5923(4) 0.40752(17) 0.0270(6) Uani 1 1 d . . .
H1W2 H 0.5615 0.6045 0.3664 0.032 Uiso 1 1 d R . .
H2W2 H 0.4564 0.4894 0.3981 0.032 Uiso 1 1 d R . .
C7 C 0.5723(3) -0.0485(4) 0.5860(2) 0.0193(7) Uani 1 1 d . . .
C2 C 0.2672(4) 0.2058(5) 0.7015(3) 0.0249(8) Uani 1 1 d . . .
H2 H 0.1951 0.1881 0.7462 0.030 Uiso 1 1 calc R . .
C1 C 0.2828(3) 0.3710(5) 0.6565(2) 0.0194(7) Uani 1 1 d . . .
N1 N 0.3885(3) 0.4031(4) 0.5928(2) 0.0190(6) Uani 1 1 d . . .
C5 C 0.4809(3) 0.2704(4) 0.5742(2) 0.0195(7) Uani 1 1 d . . .
H5 H 0.5553 0.2933 0.5320 0.023 Uiso 1 1 calc R . .
C6 C 0.1825(3) 0.5296(5) 0.6721(2) 0.0202(7) Uani 1 1 d . . .
C3 C 0.3599(4) 0.0666(5) 0.6794(2) 0.0256(7) Uani 1 1 d . . .
H3 H 0.3486 -0.0480 0.7069 0.031 Uiso 1 1 calc R . .
C4 C 0.4703(4) 0.0997(5) 0.6156(2) 0.0207(7) Uani 1 1 d . . .

loop_
_atom_site_aniso_label
_atom_site_aniso_U_11
_atom_site_aniso_U_22
_atom_site_aniso_U_33
_atom_site_aniso_U_23
_atom_site_aniso_U_13
_atom_site_aniso_U_12
Co1 0.0161(2) 0.0139(2) 0.0239(2) 0.00201(18) 0.00184(17) -0.00008(16)
O1W 0.0235(12) 0.0197(13) 0.0524(17) 0.0104(11) -0.0103(11) -0.0035(10)
O1 0.0217(11) 0.0202(12) 0.0305(13) 0.0054(11) 0.0072(10) 0.0067(10)
O3 0.0171(11) 0.0199(12) 0.0392(15) -0.0036(12) 0.0038(10) -0.0020(10)
O4 0.0192(10) 0.0163(11) 0.0337(14) -0.0026(10) -0.0006(11) 0.0009(9)
O2 0.0296(13) 0.0328(14) 0.0280(14) 0.0050(12) 0.0110(11) 0.0074(11)
O3W 0.070(2) 0.0256(15) 0.063(2) 0.0121(14) 0.0205(18) 0.0025(15)
O2W 0.0247(12) 0.0324(14) 0.0238(13) -0.0048(10) 0.0071(10) -0.0096(11)
C7 0.0231(17) 0.0182(17) 0.0166(16) 0.0019(13) -0.0019(14) 0.0012(14)
C2 0.0248(16) 0.0238(18) 0.0262(19) 0.0034(14) 0.0098(15) 0.0011(14)
C1 0.0212(15) 0.0200(17) 0.0170(15) 0.0012(14) 0.0027(12) -0.0003(14)
N1 0.0183(14) 0.0168(14) 0.0220(14) -0.0016(11) 0.0007(11) 0.0011(10)
C5 0.0180(14) 0.0188(16) 0.0217(17) -0.0005(14) 0.0009(14) 0.0027(13)
C6 0.0188(16) 0.0243(18) 0.0173(17) -0.0012(14) 0.0010(13) 0.0004(13)
C3 0.0287(17) 0.0192(17) 0.0290(18) 0.0046(14) 0.0037(17) 0.0009(15)
C4 0.0188(15) 0.0213(17) 0.0221(18) -0.0028(13) -0.0001(13) -0.0032(13)

loop_
_atom_type_symbol
_atom_type_description
_atom_type_scat_dispersion_real
_atom_type_scat_dispersion_imag
_atom_type_scat_source
C C 0.0033 0.0016 'International Tables Vol C Tables 4.2.6.8 and 6.1.1.4'
H H 0.0000 0.0000 'International Tables Vol C Tables 4.2.6.8 and 6.1.1.4'
N N 0.0061 0.0033 'International Tables Vol C Tables 4.2.6.8 and 6.1.1.4'
O O 0.0106 0.0060 'International Tables Vol C Tables 4.2.6.8 and 6.1.1.4'
Co Co 0.3494 0.9721 'International Tables Vol C Tables 4.2.6.8 and 6.1.1.4'

loop_
_geom_angle_atom_site_label_1
_geom_angle_atom_site_label_2
_geom_angle_atom_site_label_3
_geom_angle
_geom_angle_site_symmetry_1
_geom_angle_site_symmetry_3
_geom_angle_publ_flag
O2W Co1 O1W 98.01(11) . . ?
O2W Co1 O1 171.88(10) . . ?
O1W Co1 O1 88.47(10) . . ?
O2W Co1 O4 86.64(9) . 1_565 ?
O1W Co1 O4 94.12(9) . 1_565 ?
O1 Co1 O4 97.83(9) . 1_565 ?
O2W Co1 N1 95.43(11) . . ?
O1W Co1 N1 164.93(10) . . ?
O1 Co1 N1 77.59(10) . . ?
O4 Co1 N1 93.43(10) 1_565 . ?
O2W Co1 O3 87.22(10) . 3_456 ?
O1W Co1 O3 88.22(10) . 3_456 ?
O1 Co1 O3 88.09(9) . 3_456 ?
O4 Co1 O3 173.68(9) 1_565 3_456 ?
N1 Co1 O3 85.66(10) . 3_456 ?
Co1 O1W H1W1 126.6 . . ?
Co1 O1W H2W1 104.6 . . ?
H1W1 O1W H2W1 106.3 . . ?
C6 O1 Co1 117.00(19) . . ?
C7 O3 Co1 127.4(2) . 3_556 ?
C7 O4 Co1 134.4(2) . 1_545 ?
H1W3 O3W H2W3 107.7 . . ?
Co1 O2W H1W2 160.7 . . ?
Co1 O2W H2W2 91.5 . . ?
H1W2 O2W H2W2 107.7 . . ?
O3 C7 O4 124.6(3) . . ?
O3 C7 C4 116.6(3) . . ?
O4 C7 C4 118.7(3) . . ?
C1 C2 C3 119.1(3) . . ?
C1 C2 H2 120.4 . . ?
C3 C2 H2 120.4 . . ?
N1 C1 C2 122.1(3) . . ?
N1 C1 C6 114.6(3) . . ?
C2 C1 C6 123.2(3) . . ?
C5 N1 C1 118.6(3) . . ?
C5 N1 Co1 128.3(2) . . ?
C1 N1 Co1 111.9(2) . . ?
N1 C5 C4 122.4(3) . . ?
N1 C5 H5 118.8 . . ?
C4 C5 H5 118.8 . . ?
O2 C6 O1 124.2(3) . . ?
O2 C6 C1 119.5(3) . . ?
O1 C6 C1 116.4(3) . . ?
C2 C3 C4 119.0(3) . . ?
C2 C3 H3 120.5 . . ?
C4 C3 H3 120.5 . . ?
C5 C4 C3 118.7(3) . . ?
C5 C4 C7 119.6(3) . . ?
C3 C4 C7 121.6(3) . . ?

loop_
_geom_bond_atom_site_label_1
_geom_bond_atom_site_label_2
_geom_bond_distance
_geom_bond_site_symmetry_2
_geom_bond_publ_flag
Co1 O2W 2.041(2) . ?
Co1 O1W 2.046(2) . ?
Co1 O1 2.067(2) . ?
Co1 O4 2.147(2) 1_565 ?
Co1 N1 2.150(3) . ?
Co1 O3 2.170(2) 3_456 ?
O1W H1W1 0.8554 . ?
O1W H2W1 0.8595 . ?
O1 C6 1.266(4) . ?
O3 C7 1.260(4) . ?
O3 Co1 2.170(2) 3_556 ?
O4 C7 1.261(4) . ?
O4 Co1 2.147(2) 1_545 ?
O2 C6 1.243(4) . ?
O3W H1W3 0.8500 . ?
O3W H2W3 0.8501 . ?
O2W H1W2 0.8500 . ?
O2W H2W2 0.8500 . ?
C7 C4 1.507(5) . ?
C2 C1 1.373(5) . ?
C2 C3 1.377(5) . ?
C2 H2 0.9300 . ?
C1 N1 1.353(4) . ?
C1 C6 1.514(4) . ?
N1 C5 1.330(4) . ?
C5 C4 1.384(5) . ?
C5 H5 0.9300 . ?
C3 C4 1.389(5) . ?
C3 H3 0.9300 . ?
